data_4323857
loop_
_publ_author_name
'Jeffrey R. Eveland'
'Kenton H. Whitmire'
'Jean-Yves Saillard'

_publ_contact_author
;
Dr. Kenton H. Whitmire
Chemistry Department, MS 60
Rice University
Houston, TX 77251-1892
U.S.A.
;
_publ_contact_author_email whitmir@rice.edu
_publ_contact_author_fax (1)-713-737-5652
_publ_contact_author_phone (1)-713-737-5650
_publ_section_title
;
 Isolation of a Bismuth Chloride-Iron Carbonyl Adduct: Synthesis and
 Structural Characterization of [PhCH2NMe3]2[Bi2Cl4(\m-Cl)2{\m-Fe(CO)4}]
;
_journal_name_full 'Inorganic Chemistry'
_journal_page_first 4400
_journal_page_last 4405
_journal_paper_doi 10.1021/ic951262i
_journal_volume 35
_journal_year 1996
_chemical_formula_structural (C~10~H~16~N)~2~[Bi~2~Cl~6~Fe~(CO)~4~]
_chemical_formula_sum 'C24 H32 Bi2 Cl6 Fe N2 O4'
_chemical_formula_weight 1099.03
_chemical_name_systematic
; 
 ? 
;
_space_group_IT_number 32
_symmetry_cell_setting orthorhombic
_symmetry_space_group_name_Hall 'P 2 -2ab'
_symmetry_space_group_name_H-M 'P b a 2'
_atom_sites_solution_hydrogens geom
_atom_sites_solution_primary direct
_atom_sites_solution_secondary difmap
_audit_creation_method SHELXL
_cell_angle_alpha 90.00
_cell_angle_beta 90.00
_cell_angle_gamma 90.00
_cell_formula_units_Z 2
_cell_length_a 14.562(3)
_cell_length_b 17.062(3)
_cell_length_c 7.2210(10)
_cell_measurement_reflns_used 25
_cell_measurement_temperature 293(2)
_cell_measurement_theta_max 8
_cell_measurement_theta_min 4
_cell_volume 1794.1(5)
_computing_cell_refinement 'Texray 5.0 (MSC)'
_computing_data_collection 'Texray 5.0 (MSC)'
_computing_data_reduction 'Texray 5.0 (MSC)'
_computing_molecular_graphics 'SHELXTL-PC (Siemens, 1992)'
_computing_publication_material 'SHELXTL-PC (Siemens, 1992)'
_computing_structure_refinement 'SHELXL-93 (Sheldrick, 1993)'
_computing_structure_solution 'SHELXS-86 (Sheldrick, 1990)'
_diffrn_ambient_temperature 293(2)
_diffrn_measurement_device 'Rigaku AFC5S'
_diffrn_measurement_method '\w scans'
_diffrn_radiation_monochromator graphite
_diffrn_radiation_source 'fine-focus sealed tube'
_diffrn_radiation_type MoK\a
_diffrn_radiation_wavelength 0.71069
_diffrn_reflns_av_R_equivalents 0.0328
_diffrn_reflns_av_sigmaI/netI 0.0643
_diffrn_reflns_limit_h_max 16
_diffrn_reflns_limit_h_min -16
_diffrn_reflns_limit_k_max 19
_diffrn_reflns_limit_k_min -19
_diffrn_reflns_limit_l_max 8
_diffrn_reflns_limit_l_min -8
_diffrn_reflns_number 3176
_diffrn_reflns_theta_max 23.98
_diffrn_reflns_theta_min 2.39
_diffrn_standards_decay_% 0
_diffrn_standards_interval_count 150
_diffrn_standards_number 3
_exptl_absorpt_coefficient_mu 10.660
_exptl_absorpt_correction_T_max 1.0000
_exptl_absorpt_correction_T_min 0.6728
_exptl_absorpt_correction_type empirical
_exptl_crystal_colour orange
_exptl_crystal_density_diffrn 2.034
_exptl_crystal_description block
_exptl_crystal_F_000 1032
_exptl_crystal_size_max 0.5
_exptl_crystal_size_mid 0.3
_exptl_crystal_size_min 0.3
_refine_diff_density_max 0.873
_refine_diff_density_min -0.858
_refine_diff_density_rms 0.129
_refine_ls_abs_structure_details 'Flack H D (1983), Acta Cryst. A39, 876-881'
_refine_ls_abs_structure_Flack 0.27(2)
_refine_ls_extinction_coef 0.0008(4)
_refine_ls_extinction_expression Fc^*^=kFc[1+0.001xFc^2^\l^3^/sin(2\q)]^-1/4^
_refine_ls_extinction_method SHELXL
_refine_ls_goodness_of_fit_all 1.030
_refine_ls_goodness_of_fit_obs 1.062
_refine_ls_hydrogen_treatment noref
_refine_ls_matrix_type full
_refine_ls_number_parameters 197
_refine_ls_number_reflns 2823
_refine_ls_number_restraints 65
_refine_ls_restrained_S_all 1.110
_refine_ls_restrained_S_obs 1.050
_refine_ls_R_factor_all 0.0873
_refine_ls_R_factor_obs 0.0521
_refine_ls_shift/esd_max 0.000
_refine_ls_shift/esd_mean 0.000
_refine_ls_structure_factor_coef Fsqd
_refine_ls_weighting_details 'w=1/[\s^2^(Fo^2^)+(0.0712P)^2^+8.9484P] where P=(Fo^2^+2Fc^2^)/3'
_refine_ls_weighting_scheme calc
_refine_ls_wR_factor_all 0.1514
_refine_ls_wR_factor_obs 0.1257
_reflns_number_observed 2194
_reflns_number_total 2824
_reflns_observed_criterion >2sigma(I)
_cod_data_source_file ic951262i.cif
_cod_data_source_block jre22
_cod_depositor_comments
;
The following automatic conversions were performed:

'_refine_ls_weighting_scheme' value 'calc
w=1/[\s^2^(Fo^2^)+(0.0712P)^2^+8.9484P] where P=(Fo^2^+2Fc^2^)/3' was
changed to 'calc'. New tag '_refine_ls_weighting_details' was
created. The value of the new tag was set to
'w=1/[\s^2^(Fo^2^)+(0.0712P)^2^+8.9484P] where P=(Fo^2^+2Fc^2^)/3'.

Automatic conversion script
Id: cif_fix_values 3143 2015-03-26 13:38:13Z robertas 
;
_cod_database_code 4323857

loop_
_symmetry_equiv_pos_as_xyz
'x, y, z'
'-x, -y, z'
'x+1/2, -y+1/2, z'
'-x+1/2, y+1/2, z'

loop_
_atom_site_aniso_label
_atom_site_aniso_U_11
_atom_site_aniso_U_22
_atom_site_aniso_U_33
_atom_site_aniso_U_23
_atom_site_aniso_U_13
_atom_site_aniso_U_12
Bi1 0.0345(4) 0.0373(4) 0.0284(4) 0.0015(8) 0.0053(7) -0.0033(4)
Fe1 0.039(3) 0.033(2) 0.033(3) 0.000 0.000 -0.005(2)
Cl2 0.039(4) 0.049(4) 0.042(4) -0.010(3) -0.001(3) 0.007(3)
Bi1' 0.0468(15) 0.0415(14) 0.052(2) 0.0012(13) -0.0025(13) -0.0051(12)
Fe1' 0.044(5) 0.050(5) 0.041(5) 0.000 0.000 -0.017(4)
Cl2' 0.056(8) 0.047(6) 0.074(8) 0.014(13) -0.018(13) -0.002(6)
Cl1 0.044(2) 0.062(2) 0.058(2) 0.003(2) -0.003(3) 0.004(2)
Cl3 0.088(3) 0.045(2) 0.061(2) -0.004(3) 0.004(3) -0.019(2)
C51 0.033(8) 0.040(8) 0.099(10) -0.019(11) -0.012(12) -0.003(6)
C52 0.041(9) 0.077(12) 0.102(10) 0.024(16) 0.016(15) -0.007(9)
C56 0.042(11) 0.084(15) 0.102(9) -0.030(14) -0.015(13) 0.005(11)
C57 0.051(8) 0.035(7) 0.075(10) -0.013(10) 0.010(10) 0.002(6)
N1 0.035(6) 0.033(6) 0.068(8) -0.010(9) -0.003(8) -0.001(5)
C58 0.065(12) 0.063(11) 0.087(16) -0.003(14) -0.036(15) 0.018(9)
C59 0.043(9) 0.052(9) 0.149(18) 0.004(14) 0.004(15) -0.008(8)
C60 0.072(15) 0.051(12) 0.081(14) -0.013(11) 0.013(13) 0.014(11)

loop_
_atom_site_label
_atom_site_type_symbol
_atom_site_fract_x
_atom_site_fract_y
_atom_site_fract_z
_atom_site_U_iso_or_equiv
_atom_site_thermal_displace_type
_atom_site_occupancy
_atom_site_calc_flag
_atom_site_refinement_flags
_atom_site_disorder_group
Bi1 Bi 0.11171(5) 0.54286(4) 0.34347(13) 0.0334(3) Uani 0.691(2) d P 1
Fe1 Fe 0.0000 0.5000 0.6233(7) 0.0348(10) Uani 0.691(2) d SPD 1
Cl2 Cl 0.0540(4) 0.4006(4) 0.1553(11) 0.043(2) Uani 0.691(2) d P 1
C12 C 0.0844(13) 0.5369(12) 0.7915(23) 0.033(6) Uiso 0.691(2) d PD 1
O12 O 0.1435(11) 0.5525(9) 0.8765(26) 0.058(5) Uiso 0.691(2) d PD 1
C11 C 0.0501(16) 0.4019(10) 0.6008(34) 0.032(7) Uiso 0.691(2) d PD 1
O11 O 0.0799(13) 0.3436(9) 0.6067(28) 0.068(5) Uiso 0.691(2) d PD 1
Bi1' Bi 0.1121(2) 0.54250(13) 0.6271(3) 0.0467(9) Uani 0.309(2) d P 2
Fe1' Fe 0.0000 0.5000 0.3518(25) 0.045(2) Uani 0.309(2) d SPD 2
Cl2' Cl 0.0535(9) 0.4011(7) 0.8407(39) 0.059(4) Uani 0.309(2) d P 2
C11' C 0.0513(28) 0.4018(14) 0.3743(77) 0.036(12) Uiso 0.309(2) d PD 2
O11' O 0.0825(23) 0.3441(13) 0.3627(80) 0.062(11) Uiso 0.309(2) d PD 2
C12' C 0.0792(37) 0.5395(38) 0.1781(76) 0.065(19) Uiso 0.309(2) d PD 2
O12' O 0.1349(25) 0.5614(27) 0.0934(56) 0.055(15) Uiso 0.309(2) d PD 2
Cl1 Cl 0.2585(2) 0.4813(2) 0.4858(8) 0.0546(9) Uani 1 d . .
Cl3 Cl 0.1472(3) 0.6827(2) 0.4856(8) 0.0644(11) Uani 1 d . .
C51 C 0.4856(9) 0.3246(8) -0.0165(25) 0.057(4) Uani 1 d DU .
C52 C 0.5208(11) 0.3533(10) -0.1772(32) 0.073(4) Uani 1 d DU .
H52 H 0.4985(11) 0.3356(10) -0.2904(32) 0.088 Uiso 1 calc R 1
C53 C 0.5899(19) 0.4088(16) -0.1721(69) 0.068(11) Uiso 0.64(7) d PD 1
H53 H 0.6159(19) 0.4299(16) -0.2787(69) 0.081 Uiso 0.64(7) calc PR 1
C54 C 0.6197(26) 0.4325(22) 0.0199(66) 0.072(12) Uiso 0.64(7) d P 1
H54 H 0.6644(26) 0.4711(22) 0.0309(66) 0.086 Uiso 0.64(7) calc PR 1
C55 C 0.5847(24) 0.4004(23) 0.1799(61) 0.082(15) Uiso 0.64(7) d PD 1
H55 H 0.6048(24) 0.4148(23) 0.2973(61) 0.098 Uiso 0.64(7) calc PR 1
C53' C 0.5824(38) 0.3968(32) -0.2548(85) 0.053(20) Uiso 0.36(7) d P 2
H53' H 0.5977(38) 0.4046(32) -0.3784(85) 0.064 Uiso 0.36(7) calc PR 2
C54' C 0.6179(35) 0.4279(29) -0.0932(68) 0.034(15) Uiso 0.36(7) d P 2
H54' H 0.6660(35) 0.4629(29) -0.1120(68) 0.040 Uiso 0.36(7) calc PR 2
C55' C 0.5945(34) 0.4165(30) 0.0979(84) 0.038(15) Uiso 0.36(7) d P 2
H55' H 0.6207(34) 0.4475(30) 0.1897(84) 0.045 Uiso 0.36(7) calc PR 2
C56 C 0.5194(12) 0.3466(11) 0.1518(29) 0.076(5) Uani 1 d DU .
H56 H 0.4950(12) 0.3222(11) 0.2558(29) 0.091 Uiso 1 calc R 1
C57 C 0.4080(8) 0.2643(7) -0.0195(25) 0.054(3) Uani 1 d DU .
H57A H 0.4134(8) 0.2333(7) -0.1317(25) 0.064 Uiso 1 calc R .
H57B H 0.4158(8) 0.2291(7) 0.0848(25) 0.064 Uiso 1 calc R .
N1 N 0.3135(6) 0.2985(5) -0.0114(20) 0.045(3) Uani 1 d D .
C58 C 0.2992(11) 0.3492(9) -0.1778(29) 0.072(6) Uani 1 d D .
H58A H 0.3073(11) 0.3185(9) -0.2880(29) 0.108 Uiso 1 calc R .
H58B H 0.3430(11) 0.3913(9) -0.1767(29) 0.108 Uiso 1 calc R .
H58C H 0.2382(11) 0.3704(9) -0.1755(29) 0.108 Uiso 1 calc R .
C59 C 0.2462(9) 0.2330(8) -0.0172(35) 0.081(6) Uani 1 d D .
H59A H 0.2549(9) 0.2032(8) -0.1287(35) 0.122 Uiso 1 calc R .
H59B H 0.1849(9) 0.2538(8) -0.0148(35) 0.122 Uiso 1 calc R .
H59C H 0.2552(9) 0.1995(8) 0.0882(35) 0.122 Uiso 1 calc R .
C60 C 0.3012(13) 0.3450(10) 0.1593(25) 0.068(6) Uani 1 d D .
H60A H 0.3451(13) 0.3870(10) 0.1612(25) 0.102 Uiso 1 calc R .
H60B H 0.3105(13) 0.3120(10) 0.2653(25) 0.102 Uiso 1 calc R .
H60C H 0.2402(13) 0.3662(10) 0.1623(25) 0.102 Uiso 1 calc R .

loop_
_atom_type_symbol
_atom_type_description
_atom_type_scat_dispersion_real
_atom_type_scat_dispersion_imag
_atom_type_scat_source
C C 0.0033 0.0016 'International Tables Vol C Tables 4.2.6.8 and 6.1.1.4'
H H 0.0000 0.0000 'International Tables Vol C Tables 4.2.6.8 and 6.1.1.4'
N N 0.0061 0.0033 'International Tables Vol C Tables 4.2.6.8 and 6.1.1.4'
O O 0.0106 0.0060 'International Tables Vol C Tables 4.2.6.8 and 6.1.1.4'
Cl Cl 0.1484 0.1585 'International Tables Vol C Tables 4.2.6.8 and 6.1.1.4'
Fe Fe 0.3463 0.8444 'International Tables Vol C Tables 4.2.6.8 and 6.1.1.4'
Bi Bi -4.1077 10.2566 'International Tables Vol C Tables 4.2.6.8 and 6.1.1.4'

loop_
_geom_angle_atom_site_label_1
_geom_angle_atom_site_label_2
_geom_angle_atom_site_label_3
_geom_angle
_geom_angle_site_symmetry_1
_geom_angle_site_symmetry_3
_geom_angle_publ_flag
Cl1 Bi1 Cl3 92.92(15) . . y
Cl1 Bi1 Fe1 95.18(12) . . y
Cl3 Bi1 Fe1 94.11(12) . . y
Cl1 Bi1 Cl2 94.9(2) . . y
Cl3 Bi1 Cl2 172.0(2) . . y
Fe1 Bi1 Cl2 87.1(2) . . y
Cl1 Bi1 Cl2 174.2(2) . 2_565 y
Cl3 Bi1 Cl2 92.5(2) . 2_565 y
Fe1 Bi1 Cl2 86.55(15) . 2_565 y
Cl2 Bi1 Cl2 79.6(2) . 2_565 y
Cl1 Bi1 Bi1 125.83(9) . 2_565 y
Cl3 Bi1 Bi1 123.18(11) . 2_565 y
Fe1 Bi1 Bi1 48.56(7) . 2_565 y
Cl2 Bi1 Bi1 52.68(12) . 2_565 y
Cl2 Bi1 Bi1 51.99(12) 2_565 2_565 y
C11 Fe1 C11 169.8(16) . 2_565 ?
C11 Fe1 C12 96.1(11) . . ?
C11 Fe1 C12 90.6(10) 2_565 . ?
C11 Fe1 C12 90.6(10) . 2_565 ?
C11 Fe1 C12 96.1(10) 2_565 2_565 ?
C12 Fe1 C12 97.3(12) . 2_565 ?
C11 Fe1 Bi1 85.8(8) . 2_565 ?
C11 Fe1 Bi1 86.6(8) 2_565 2_565 ?
C12 Fe1 Bi1 172.5(6) . 2_565 ?
C12 Fe1 Bi1 89.9(6) 2_565 2_565 ?
C11 Fe1 Bi1 86.6(8) . . ?
C11 Fe1 Bi1 85.8(8) 2_565 . ?
C12 Fe1 Bi1 89.9(6) . . ?
C12 Fe1 Bi1 172.5(6) 2_565 . ?
Bi1 Fe1 Bi1 82.87(15) 2_565 . y
Bi1 Cl2 Bi1 75.33(15) . 2_565 y
O12 C12 Fe1 169.4(19) . . ?
O11 C11 Fe1 172.7(24) . . ?
Cl1 Bi1' Cl3 93.1(2) . . y
Cl1 Bi1' Fe1' 95.8(2) . . y
Cl3 Bi1' Fe1' 94.3(2) . . y
Cl1 Bi1' Cl2' 96.5(3) . . y
Cl3 Bi1' Cl2' 169.3(5) . . y
Fe1' Bi1' Cl2' 89.5(5) . . y
Cl1 Bi1' Cl2' 171.6(5) . 2_565 y
Cl3 Bi1' Cl2' 93.6(3) . 2_565 y
Fe1' Bi1' Cl2' 88.8(5) . 2_565 y
Cl2' Bi1' Cl2' 76.5(6) . 2_565 y
Cl1 Bi1' Bi1' 126.14(13) . 2_565 y
Cl3 Bi1' Bi1' 122.84(14) . 2_565 y
Fe1' Bi1' Bi1' 48.1(3) . 2_565 y
Cl2' Bi1' Bi1' 53.9(3) . 2_565 y
Cl2' Bi1' Bi1' 53.1(3) 2_565 2_565 y
C12' Fe1' C12' 93.6(45) 2_565 . ?
C12' Fe1' C11' 98.0(27) 2_565 2_565 ?
C12' Fe1' C11' 89.0(27) . 2_565 ?
C12' Fe1' C11' 89.0(27) 2_565 . ?
C12' Fe1' C11' 98.0(27) . . ?
C11' Fe1' C11' 169.8(36) 2_565 . ?
C12' Fe1' Bi1' 173.4(22) 2_565 . ?
C12' Fe1' Bi1' 91.4(22) . . ?
C11' Fe1' Bi1' 86.3(16) 2_565 . ?
C11' Fe1' Bi1' 86.2(16) . . ?
C12' Fe1' Bi1' 91.4(22) 2_565 2_565 ?
C12' Fe1' Bi1' 173.4(23) . 2_565 ?
C11' Fe1' Bi1' 86.2(16) 2_565 2_565 ?
C11' Fe1' Bi1' 86.3(16) . 2_565 ?
Bi1' Fe1' Bi1' 83.9(5) . 2_565 y
Bi1' Cl2' Bi1' 73.0(4) . 2_565 y
O11' C11' Fe1' 170.5(58) . . ?
O12' C12' Fe1' 170.2(65) . . ?
C52 C51 C56 121.6(11) . . ?
C52 C51 C57 120.6(13) . . ?
C56 C51 C57 117.8(14) . . ?
C53' C52 C51 147.0(32) . . ?
C51 C52 C53 119.9(23) . . ?
C53' C52 C54' 43.4(30) . . ?
C51 C52 C54' 103.7(18) . . ?
C52 C53 C54 114.7(30) . . ?
C55 C54 C53 123.9(34) . . ?
C56 C55 C54 114.2(28) . . ?
C52 C53' C54' 96.6(44) . . ?
C53' C54' C55' 132.1(49) . . ?
C53' C54' C52 40.0(28) . . ?
C55' C54' C52 92.2(33) . . ?
C54' C55' C56 118.6(38) . . ?
C55 C56 C51 125.6(23) . . ?
C51 C56 C55' 103.1(22) . . ?
N1 C57 C51 114.7(10) . . ?
C60 N1 C59 110.4(12) . . ?
C60 N1 C58 110.0(10) . . ?
C59 N1 C58 108.7(11) . . ?
C60 N1 C57 110.7(11) . . ?
C59 N1 C57 108.2(9) . . ?
C58 N1 C57 108.8(10) . . ?

loop_
_geom_bond_atom_site_label_1
_geom_bond_atom_site_label_2
_geom_bond_distance
_geom_bond_site_symmetry_2
_geom_bond_publ_flag
Bi1 Cl1 2.594(4) . y
Bi1 Cl3 2.648(4) . y
Bi1 Fe1 2.695(4) . y
Bi1 Cl2 2.905(6) . y
Bi1 Cl2 2.932(6) 2_565 y
Bi1 Bi1 3.5671(15) 2_565 y
Fe1 C11 1.83(2) . ?
Fe1 C11 1.834(15) 2_565 ?
Fe1 C12 1.839(15) . ?
Fe1 C12 1.839(15) 2_565 ?
Fe1 Bi1 2.695(4) 2_565 ?
Cl2 Bi1 2.932(6) 2_565 ?
C12 O12 1.09(2) . ?
C11 O11 1.09(2) . ?
Bi1' Cl1 2.584(5) . y
Bi1' Cl3 2.651(5) . y
Bi1' Fe1' 2.673(13) . y
Bi1' Cl2' 2.99(2) . y
Bi1' Cl2' 3.02(2) 2_565 y
Bi1' Bi1' 3.573(5) 2_565 y
Fe1' C12' 1.83(2) 2_565 ?
Fe1' C12' 1.83(2) . ?
Fe1' C11' 1.84(2) 2_565 ?
Fe1' C11' 1.84(2) . ?
Fe1' Bi1' 2.673(13) 2_565 ?
Cl2' Bi1' 3.02(2) 2_565 ?
C11' O11' 1.09(2) . ?
C12' O12' 1.08(2) . ?
C51 C52 1.36(2) . ?
C51 C56 1.36(2) . ?
C51 C57 1.53(2) . ?
C52 C53' 1.29(6) . ?
C52 C53 1.38(2) . ?
C52 C54' 2.00(6) . ?
C53 C54 1.51(6) . ?
C54 C55 1.38(6) . ?
C55 C56 1.34(2) . ?
C53' C54' 1.38(8) . ?
C54' C55' 1.43(7) . ?
C55' C56 1.66(6) . ?
C57 N1 1.496(14) . ?
N1 C60 1.48(2) . ?
N1 C59 1.487(14) . ?
N1 C58 1.50(2) . ?
